data_7027464
loop_
_publ_author_name
'Di Marco, Valerio B.'
'Bombi, G. Giorgio'
'Tapparo, Andrea'
'Powell, Annie K.'
'Anson, Christopher E.'

_publ_section_title
;
 Complexation of aluminium(III) with 3-hydroxy-2(1H&#x200A;)-pyridinone.
 Solution state study and crystal structure of
 tris(3-hydroxy-2(1H&#x200A;)-pyridinonato)aluminium(III)
;
_journal_issue 15
_journal_name_full 'Journal of the Chemical Society, Dalton Transactions'
_journal_page_first 2427
_journal_paper_doi 10.1039/a902997d
_journal_year 1999
_chemical_formula_sum 'C15 H9 Al N3 O6'
_chemical_formula_weight 354.23
_chemical_name_systematic
;
Tris(3-hydroxy-2(1H)-pyridonate)aluminium(III)
;
_space_group_IT_number 161
_symmetry_cell_setting rhombohedral
_symmetry_space_group_name_Hall 'R 3 -2"c'
_symmetry_space_group_name_H-M 'R 3 c :H'
_atom_sites_solution_hydrogens geom
_atom_sites_solution_primary direct
_atom_sites_solution_secondary difmap
_audit_creation_method SHELXL
_cell_angle_alpha 90.00
_cell_angle_beta 90.00
_cell_angle_gamma 120.00
_cell_formula_units_Z 6
_cell_length_a 9.6840(14)
_cell_length_b 9.6840(14)
_cell_length_c 29.523(6)
_cell_measurement_reflns_used 20
_cell_measurement_temperature 296(2)
_cell_measurement_theta_max 19.72
_cell_measurement_theta_min 14.63
_cell_volume 2397.7(7)
_computing_cell_refinement 'Rigaku/MSC Control Software'
_computing_data_collection 'Rigaku/MSC Control Software'
_computing_data_reduction 'Siemens SHELXTL'
_computing_molecular_graphics 'Siemens SHELXTL'
_computing_publication_material 'Siemens SHELXTL'
_computing_structure_refinement 'SHELXL-93 (Sheldrick, 1993)'
_computing_structure_solution 'SHELXS-86 (Sheldrick, 1990)'
_diffrn_ambient_temperature 296(2)
_diffrn_measurement_device 'Rigaku AFC7R'
_diffrn_measurement_method \w-scans
_diffrn_radiation_monochromator graphite
_diffrn_radiation_source 'fine-focus sealed tube'
_diffrn_radiation_type MoK\a
_diffrn_radiation_wavelength 0.71073
_diffrn_reflns_av_R_equivalents 0.0474
_diffrn_reflns_av_sigmaI/netI 0.0409
_diffrn_reflns_limit_h_max 9
_diffrn_reflns_limit_h_min -9
_diffrn_reflns_limit_k_max 10
_diffrn_reflns_limit_k_min -9
_diffrn_reflns_limit_l_max 31
_diffrn_reflns_limit_l_min -31
_diffrn_reflns_number 1888
_diffrn_reflns_theta_max 22.50
_diffrn_reflns_theta_min 2.79
_diffrn_standards_decay_% 2.57
_diffrn_standards_interval_count 150
_diffrn_standards_number 3
_exptl_absorpt_coefficient_mu 0.165
_exptl_absorpt_correction_T_max 1.000
_exptl_absorpt_correction_T_min 0.984
_exptl_absorpt_correction_type empirical
_exptl_crystal_colour colourless
_exptl_crystal_density_diffrn 1.472
_exptl_crystal_description chunk
_exptl_crystal_F_000 1086
_exptl_crystal_size_max 0.30
_exptl_crystal_size_mid 0.30
_exptl_crystal_size_min 0.30
_refine_diff_density_max 0.268
_refine_diff_density_min -0.193
_refine_diff_density_rms 0.045
_refine_ls_abs_structure_details 'Flack H D (1983), Acta Cryst. A39, 876-881'
_refine_ls_abs_structure_Flack -0.49(52)
_refine_ls_extinction_coef 0.0010(4)
_refine_ls_extinction_expression Fc^*^=kFc[1+0.001xFc^2^\l^3^/sin(2\q)]^-1/4^
_refine_ls_extinction_method SHELXL
_refine_ls_goodness_of_fit_all 1.149
_refine_ls_goodness_of_fit_obs 1.162
_refine_ls_hydrogen_treatment noref
_refine_ls_matrix_type full
_refine_ls_number_parameters 77
_refine_ls_number_reflns 705
_refine_ls_number_restraints 1
_refine_ls_restrained_S_all 1.148
_refine_ls_restrained_S_obs 1.161
_refine_ls_R_factor_all 0.0468
_refine_ls_R_factor_obs 0.0413
_refine_ls_shift/esd_max 0.000
_refine_ls_shift/esd_mean 0.000
_refine_ls_structure_factor_coef Fsqd
_refine_ls_weighting_details 'w=1/[\s^2^(Fo^2^)+(0.0644P)^2^+3.4391P] where P=(Fo^2^+2Fc^2^)/3'
_refine_ls_weighting_scheme calc
_refine_ls_wR_factor_all 0.1211
_refine_ls_wR_factor_obs 0.1160
_reflns_number_observed 640
_reflns_number_total 705
_reflns_observed_criterion >2sigma(I)
_cod_data_source_file 902997dsup1.cif
_cod_data_source_block italy1
_cod_depositor_comments
;
The following automatic conversions were performed:

'_symmetry_cell_setting' value 'Rhombohedral' changed to
'rhombohedral' according to
/home/saulius/struct/CIF-dictionaries/cif_core.dic dictionary named
'cif_core.dic' version 2.4.2 from 2011-04-26.

Automatic conversion script
Id: cif_fix_values 1891 2012-01-12 08:04:46Z andrius 

The following automatic conversions were performed:

'_refine_ls_weighting_scheme' value 'calc
w=1/[\s^2^(Fo^2^)+(0.0644P)^2^+3.4391P] where P=(Fo^2^+2Fc^2^)/3' was
changed to 'calc'. New tag '_refine_ls_weighting_details' was
created. The value of the new tag was set to
'w=1/[\s^2^(Fo^2^)+(0.0644P)^2^+3.4391P] where P=(Fo^2^+2Fc^2^)/3'.

Automatic conversion script
Id: cif_fix_values 3143 2015-03-26 13:38:13Z robertas 
;
_cod_original_sg_symbol_H-M R3c
_cod_database_code 7027464

loop_
_symmetry_equiv_pos_as_xyz
'x, y, z'
'-y, x-y, z'
'-x+y, -x, z'
'-y, -x, z+1/2'
'-x+y, y, z+1/2'
'x, x-y, z+1/2'
'x+2/3, y+1/3, z+1/3'
'-y+2/3, x-y+1/3, z+1/3'
'-x+y+2/3, -x+1/3, z+1/3'
'-y+2/3, -x+1/3, z+5/6'
'-x+y+2/3, y+1/3, z+5/6'
'x+2/3, x-y+1/3, z+5/6'
'x+1/3, y+2/3, z+2/3'
'-y+1/3, x-y+2/3, z+2/3'
'-x+y+1/3, -x+2/3, z+2/3'
'-y+1/3, -x+2/3, z+7/6'
'-x+y+1/3, y+2/3, z+7/6'
'x+1/3, x-y+2/3, z+7/6'

loop_
_atom_site_aniso_label
_atom_site_aniso_U_11
_atom_site_aniso_U_22
_atom_site_aniso_U_33
_atom_site_aniso_U_23
_atom_site_aniso_U_13
_atom_site_aniso_U_12
Al1 0.0331(7) 0.0331(7) 0.0250(9) 0.000 0.000 0.0166(4)
O1 0.034(2) 0.041(2) 0.030(2) -0.008(2) 0.004(2) 0.0135(14)
O2 0.042(2) 0.034(2) 0.0320(14) -0.0025(14) 0.005(2) 0.0163(14)
C1 0.036(3) 0.049(3) 0.027(3) 0.003(2) 0.002(2) 0.024(2)
N2 0.037(2) 0.059(3) 0.060(3) 0.017(2) 0.009(2) 0.012(2)
C3 0.072(4) 0.080(4) 0.067(4) 0.000(3) 0.028(3) 0.024(4)
C4 0.046(3) 0.025(3) 0.144(6) 0.005(4) 0.000(4) -0.008(2)
C5 0.082(4) 0.046(3) 0.063(4) -0.024(3) -0.020(3) 0.027(3)
C6 0.041(3) 0.031(3) 0.039(3) 0.000(2) -0.003(2) 0.015(2)

loop_
_atom_site_label
_atom_site_type_symbol
_atom_site_fract_x
_atom_site_fract_y
_atom_site_fract_z
_atom_site_U_iso_or_equiv
_atom_site_thermal_displace_type
_atom_site_occupancy
_atom_site_calc_flag
_atom_site_refinement_flags
Al1 Al 0.6667 0.3333 0.96860(8) 0.0304(6) Uani 1 d S
O1 O 0.8498(3) 0.4336(4) 0.92995(9) 0.0372(9) Uani 1 d .
O2 O 0.7824(3) 0.5185(3) 1.00481(9) 0.0369(8) Uani 1 d .
C1 C 0.9509(5) 0.5734(6) 0.94453(15) 0.0359(12) Uani 1 d .
N2 N 1.0853(6) 0.6692(6) 0.9204(2) 0.0573(14) Uani 1 d .
C3 C 1.1923(8) 0.8072(8) 0.9357(2) 0.079(2) Uani 1 d .
H3 H 1.2859(8) 0.8673(8) 0.9194(2) 0.095 Uiso 1 calc R
C4 C 1.1710(6) 0.8627(6) 0.9733(3) 0.084(2) Uani 1 d .
H4 H 1.2463(6) 0.9658(6) 0.9819(3) 0.100 Uiso 1 calc R
C5 C 1.0266(8) 0.7657(6) 1.0043(2) 0.066(2) Uani 1 d .
H5 H 1.0141(8) 0.8013(6) 1.0324(2) 0.079 Uiso 1 calc R
C6 C 0.9192(5) 0.6228(5) 0.9863(2) 0.0379(12) Uani 1 d .

loop_
_atom_type_symbol
_atom_type_description
_atom_type_scat_dispersion_real
_atom_type_scat_dispersion_imag
_atom_type_scat_source
C C 0.0033 0.0016 'International Tables Vol C Tables 4.2.6.8 and 6.1.1.4'
H H 0.0000 0.0000 'International Tables Vol C Tables 4.2.6.8 and 6.1.1.4'
N N 0.0061 0.0033 'International Tables Vol C Tables 4.2.6.8 and 6.1.1.4'
O O 0.0106 0.0060 'International Tables Vol C Tables 4.2.6.8 and 6.1.1.4'
Al Al 0.0645 0.0514 'International Tables Vol C Tables 4.2.6.8 and 6.1.1.4'

loop_
_geom_angle_atom_site_label_1
_geom_angle_atom_site_label_2
_geom_angle_atom_site_label_3
_geom_angle
_geom_angle_site_symmetry_1
_geom_angle_site_symmetry_3
_geom_angle_publ_flag
O1 Al1 O1 88.14(14) 3_665 . ?
O1 Al1 O1 88.14(14) 3_665 2_655 ?
O1 Al1 O1 88.14(14) . 2_655 yes
O2 Al1 O2 91.40(15) 3_665 . ?
O2 Al1 O2 91.40(15) 3_665 2_655 ?
O2 Al1 O2 91.40(15) . 2_655 yes
O2 Al1 O1 84.08(9) . . yes
O2 Al1 O1 84.08(9) 2_655 2_655 ?
O2 Al1 O1 84.08(9) 3_665 3_665 ?
O2 Al1 O1 97.08(10) . 2_655 yes
O2 Al1 O1 97.08(10) 2_655 3_665 ?
O2 Al1 O1 97.09(10) 3_665 . ?
O2 Al1 O1 170.47(11) . 3_665 yes
O2 Al1 O1 170.47(10) 2_655 . ?
O2 Al1 O1 170.47(11) 3_665 2_655 ?
C1 O1 Al1 111.1(3) . . yes
C6 O2 Al1 112.6(3) . . yes
O1 C1 N2 120.5(4) . . ?
O1 C1 C6 118.0(4) . . ?
N2 C1 C6 121.4(5) . . ?
C3 N2 C1 121.3(5) . . ?
C4 C3 N2 121.1(6) . . ?
C4 C3 H3 119.5(4) . . ?
N2 C3 H3 119.5(3) . . ?
C3 C4 C5 122.8(5) . . ?
C3 C4 H4 118.6(4) . . ?
C5 C4 H4 118.6(3) . . ?
C6 C5 C4 113.0(5) . . ?
C6 C5 H5 123.5(4) . . ?
C4 C5 H5 123.5(3) . . ?
O2 C6 C5 125.8(5) . . ?
O2 C6 C1 114.1(4) . . ?
C5 C6 C1 120.1(5) . . ?

loop_
_geom_bond_atom_site_label_1
_geom_bond_atom_site_label_2
_geom_bond_distance
_geom_bond_site_symmetry_2
_geom_bond_publ_flag
Al1 O1 1.915(3) 3_665 ?
Al1 O1 1.915(3) . yes
Al1 O1 1.915(3) 2_655 ?
Al1 O2 1.899(3) 3_665 ?
Al1 O2 1.899(3) . yes
Al1 O2 1.899(3) 2_655 ?
O1 C1 1.285(6) . yes
O2 C6 1.317(6) . yes
C1 N2 1.362(6) . yes
N2 C3 1.295(9) . yes
C3 C4 1.294(11) . yes
C3 H3 0.93 . ?
C4 C5 1.538(10) . yes
C4 H4 0.93 . ?
C5 C6 1.355(6) . yes
C5 H5 0.93 . ?
C6 C1 1.412(5) . yes
